data_7007029
loop_
_publ_author_name
'Kitadai, Kunihiko'
'Takahashi, Masashi'
'Takeda, Masuo'
'Bhargava, Suresh K.'
'Priv\'er, Steven H'
'Bennett, Martin A.'

_publ_section_title
;
 Synthesis, structures and reactions of cyclometallated gold complexes
 containing (2-diphenylarsino-n-methyl)phenyl (n = 5, 6).
;
_journal_issue 21
_journal_name_full 'Dalton transactions (Cambridge, England : 2003)'
_journal_page_first 2560
_journal_page_last 2571
_journal_paper_doi 10.1039/b516538e
_journal_year 2006
_chemical_formula_sum 'C42 H38 As2 Au2 O4'
_chemical_formula_weight 1150.50
_chemical_name_systematic
;
?
;
_space_group_IT_number 15
_symmetry_cell_setting monoclinic
_symmetry_space_group_name_Hall '-C 2yc'
_symmetry_space_group_name_H-M 'C 1 2/c 1'
_atom_sites_solution_hydrogens geom
_atom_sites_solution_primary direct
_atom_sites_solution_secondary difmap
_audit_creation_method SHELXL-97
_cell_angle_alpha 90.00
_cell_angle_beta 103.1240(10)
_cell_angle_gamma 90.00
_cell_formula_units_Z 4
_cell_length_a 18.9303(12)
_cell_length_b 10.8309(7)
_cell_length_c 19.5860(12)
_cell_measurement_temperature 293(2)
_cell_volume 3910.9(4)
_computing_cell_refinement 'Bruker SMART'
_computing_data_collection 'Bruker SMART'
_computing_data_reduction 'Bruker SAINT'
_computing_molecular_graphics 'Bruker SHELXTL'
_computing_publication_material 'Bruker SHELXTL'
_computing_structure_refinement 'SHELXL-97 (Sheldrick, 1997)'
_computing_structure_solution 'SHELXS-97 (Sheldrick, 1990)'
_diffrn_ambient_temperature 293(2)
_diffrn_measured_fraction_theta_full 0.993
_diffrn_measured_fraction_theta_max 0.993
_diffrn_measurement_device_type 'CCD area detector'
_diffrn_measurement_method 'phi and omega scans'
_diffrn_radiation_monochromator graphite
_diffrn_radiation_source 'fine-focus sealed tube'
_diffrn_radiation_type MoK\a
_diffrn_radiation_wavelength 0.71073
_diffrn_reflns_av_R_equivalents 0.0249
_diffrn_reflns_av_sigmaI/netI 0.0299
_diffrn_reflns_limit_h_max 25
_diffrn_reflns_limit_h_min -22
_diffrn_reflns_limit_k_max 13
_diffrn_reflns_limit_k_min -14
_diffrn_reflns_limit_l_max 26
_diffrn_reflns_limit_l_min -24
_diffrn_reflns_number 14257
_diffrn_reflns_theta_full 28.34
_diffrn_reflns_theta_max 28.34
_diffrn_reflns_theta_min 2.18
_exptl_absorpt_coefficient_mu 9.213
_exptl_absorpt_correction_type empirical
_exptl_absorpt_process_details 'SADABS Sheldrick 1996'
_exptl_crystal_colour yellow
_exptl_crystal_density_diffrn 1.954
_exptl_crystal_density_meas 0
_exptl_crystal_density_method 'not measured'
_exptl_crystal_description block
_exptl_crystal_F_000 2184
_exptl_crystal_size_max 0.39
_exptl_crystal_size_mid 0.36
_exptl_crystal_size_min 0.26
_refine_diff_density_max 1.241
_refine_diff_density_min -1.316
_refine_diff_density_rms 0.152
_refine_ls_extinction_method none
_refine_ls_goodness_of_fit_ref 0.869
_refine_ls_hydrogen_treatment constr
_refine_ls_matrix_type full
_refine_ls_number_parameters 228
_refine_ls_number_reflns 4862
_refine_ls_number_restraints 0
_refine_ls_restrained_S_all 0.869
_refine_ls_R_factor_all 0.0251
_refine_ls_R_factor_gt 0.0217
_refine_ls_shift/su_max 0.077
_refine_ls_shift/su_mean 0.004
_refine_ls_structure_factor_coef Fsqd
_refine_ls_weighting_details 'calc w=1/[\s^2^(Fo^2^)+(0.0334P)^2^+11.0991P] where P=(Fo^2^+2Fc^2^)/3'
_refine_ls_weighting_scheme calc
_refine_ls_wR_factor_gt 0.0532
_refine_ls_wR_factor_ref 0.0551
_reflns_number_gt 4398
_reflns_number_total 4862
_reflns_threshold_expression >2sigma(I)
_cod_data_source_file b516538e.txt
_cod_data_source_block compound4
_cod_depositor_comments
;
The following automatic conversions were performed:
'_symmetry_cell_setting' value 'Monoclinic' changed to 'monoclinic'
according to '/home/saulius/struct/CIF-dictionaries/cif_core.dic'
dictionary named 'cif_core.dic' version 2.4.1 from 2010-06-29.

Automatic conversion script
Id: cif_fix_enum 1527 2010-12-29 10:47:43Z saulius 
;
_cod_original_sg_symbol_H-M C2/c
_cod_database_code 7007029

loop_
_symmetry_equiv_pos_as_xyz
'x, y, z'
'-x, y, -z+1/2'
'x+1/2, y+1/2, z'
'-x+1/2, y+1/2, -z+1/2'
'-x, -y, -z'
'x, -y, z-1/2'
'-x+1/2, -y+1/2, -z'
'x+1/2, -y+1/2, z-1/2'

loop_
_atom_site_label
_atom_site_type_symbol
_atom_site_fract_x
_atom_site_fract_y
_atom_site_fract_z
_atom_site_U_iso_or_equiv
_atom_site_adp_type
_atom_site_occupancy
_atom_site_symmetry_multiplicity
_atom_site_calc_flag
_atom_site_refinement_flags
_atom_site_disorder_assembly
_atom_site_disorder_group
As1 As 0.574595(17) 0.22638(3) 0.375321(16) 0.02732(7) Uani 1 1 d . . .
Au1 Au 0.462292(6) 0.292131(9) 0.295703(5) 0.02311(4) Uani 1 1 d . . .
C1 C 0.64287(17) 0.3336(3) 0.34598(17) 0.0318(6) Uani 1 1 d . . .
C2 C 0.7039(2) 0.3843(4) 0.39088(19) 0.0450(9) Uani 1 1 d . . .
C3 C 0.74544(19) 0.4695(4) 0.3654(2) 0.0452(9) Uani 1 1 d . . .
C4 C 0.72910(19) 0.5032(3) 0.29596(19) 0.0391(7) Uani 1 1 d . . .
C5 C 0.66954(17) 0.4487(3) 0.25102(17) 0.0323(7) Uani 1 1 d . . .
C6 C 0.62527(15) 0.3642(3) 0.27524(16) 0.0267(6) Uani 1 1 d . . .
C7 C 0.7739(2) 0.5989(4) 0.2686(2) 0.0551(11) Uani 1 1 d . . .
C8 C 0.58235(18) 0.2593(3) 0.47361(17) 0.0310(6) Uani 1 1 d . . .
C9 C 0.5847(2) 0.1638(3) 0.52125(18) 0.0388(8) Uani 1 1 d . . .
C10 C 0.5874(3) 0.1909(4) 0.5909(2) 0.0480(10) Uani 1 1 d . . .
C11 C 0.5865(3) 0.3111(4) 0.6126(2) 0.0540(11) Uani 1 1 d . . .
C12 C 0.5827(3) 0.4055(4) 0.5649(2) 0.0579(11) Uani 1 1 d . . .
C13 C 0.5805(2) 0.3806(3) 0.4954(2) 0.0475(9) Uani 1 1 d . . .
C14 C 0.6098(2) 0.0611(3) 0.36964(17) 0.0364(7) Uani 1 1 d . . .
C15 C 0.6831(2) 0.0354(5) 0.3935(3) 0.0608(12) Uani 1 1 d . . .
C16 C 0.7080(4) -0.0834(6) 0.3844(3) 0.086(2) Uani 1 1 d . . .
C17 C 0.6612(5) -0.1730(6) 0.3535(4) 0.091(2) Uani 1 1 d . . .
C18 C 0.5892(4) -0.1476(5) 0.3307(3) 0.0837(18) Uani 1 1 d . . .
C19 C 0.5633(3) -0.0298(4) 0.3382(2) 0.0553(11) Uani 1 1 d . . .
C20 C 0.40873(19) 0.2058(3) 0.41476(18) 0.0327(7) Uani 1 1 d . . .
C21 C 0.3816(3) 0.2235(4) 0.4808(2) 0.0563(11) Uani 1 1 d . . .
H2 H 0.7164 0.3607 0.4377 0.054 Uiso 1 1 calc R . .
H3 H 0.7853 0.5048 0.3957 0.054 Uiso 1 1 calc R . .
H5 H 0.6590 0.4693 0.2037 0.039 Uiso 1 1 calc R . .
H7A H 0.7817 0.6687 0.2996 0.083 Uiso 1 1 calc R . .
H7B H 0.7485 0.6251 0.2227 0.083 Uiso 1 1 calc R . .
H7C H 0.8197 0.5638 0.2660 0.083 Uiso 1 1 calc R . .
H9 H 0.5846 0.0822 0.5065 0.047 Uiso 1 1 calc R . .
H10 H 0.5898 0.1271 0.6232 0.058 Uiso 1 1 calc R . .
H11 H 0.5884 0.3288 0.6595 0.065 Uiso 1 1 calc R . .
H12 H 0.5816 0.4869 0.5796 0.069 Uiso 1 1 calc R . .
H13 H 0.5779 0.4448 0.4634 0.057 Uiso 1 1 calc R . .
H15 H 0.7151 0.0963 0.4152 0.073 Uiso 1 1 calc R . .
H16 H 0.7571 -0.1015 0.3997 0.103 Uiso 1 1 calc R . .
H17 H 0.6784 -0.2520 0.3480 0.109 Uiso 1 1 calc R . .
H18 H 0.5574 -0.2094 0.3101 0.100 Uiso 1 1 calc R . .
H19 H 0.5143 -0.0125 0.3219 0.066 Uiso 1 1 calc R . .
H21A H 0.3296 0.2174 0.4699 0.084 Uiso 1 1 calc R . .
H21B H 0.3959 0.3034 0.5002 0.084 Uiso 1 1 calc R . .
H21C H 0.4018 0.1608 0.5142 0.084 Uiso 1 1 calc R . .
O1 O 0.40515(14) 0.3041(2) 0.37663(12) 0.0333(5) Uani 1 1 d . . .
O2 O 0.43230(16) 0.1069(2) 0.40126(15) 0.0474(6) Uani 1 1 d . . .

loop_
_atom_site_aniso_label
_atom_site_aniso_U_11
_atom_site_aniso_U_22
_atom_site_aniso_U_33
_atom_site_aniso_U_23
_atom_site_aniso_U_13
_atom_site_aniso_U_12
As1 0.02875(16) 0.02730(15) 0.02242(15) 0.00463(11) -0.00151(12) 0.00224(12)
Au1 0.02487(7) 0.02196(7) 0.01976(6) 0.00089(4) -0.00063(4) 0.00067(4)
C1 0.0264(15) 0.0363(16) 0.0288(16) 0.0045(13) -0.0019(12) -0.0003(13)
C2 0.0374(19) 0.061(2) 0.0287(18) 0.0049(16) -0.0079(14) -0.0089(18)
C3 0.0320(18) 0.058(2) 0.039(2) -0.0034(17) -0.0056(14) -0.0178(17)
C4 0.0316(17) 0.0427(19) 0.042(2) -0.0072(15) 0.0054(14) -0.0088(15)
C5 0.0333(16) 0.0366(17) 0.0254(15) 0.0001(12) 0.0029(12) -0.0043(13)
C6 0.0202(13) 0.0299(14) 0.0272(15) -0.0018(11) -0.0009(11) -0.0012(11)
C7 0.050(2) 0.066(3) 0.050(2) -0.008(2) 0.0131(18) -0.029(2)
C8 0.0352(17) 0.0293(15) 0.0249(15) 0.0017(12) -0.0010(12) 0.0021(13)
C9 0.053(2) 0.0294(16) 0.0306(18) 0.0014(13) 0.0029(15) 0.0042(15)
C10 0.068(3) 0.045(2) 0.0285(19) 0.0068(15) 0.0060(17) 0.0021(19)
C11 0.076(3) 0.054(2) 0.030(2) -0.0085(17) 0.0069(19) -0.003(2)
C12 0.085(3) 0.036(2) 0.049(2) -0.0110(17) 0.009(2) -0.001(2)
C13 0.069(3) 0.0315(18) 0.038(2) 0.0018(14) 0.0044(18) -0.0013(17)
C14 0.048(2) 0.0339(17) 0.0295(17) 0.0073(13) 0.0142(14) 0.0131(15)
C15 0.050(2) 0.064(3) 0.068(3) 0.024(2) 0.012(2) 0.022(2)
C16 0.085(4) 0.085(4) 0.101(5) 0.045(4) 0.049(4) 0.058(3)
C17 0.148(7) 0.051(3) 0.094(5) 0.020(3) 0.071(5) 0.049(4)
C18 0.134(6) 0.041(3) 0.083(4) -0.012(2) 0.039(4) 0.015(3)
C19 0.074(3) 0.039(2) 0.053(3) -0.0042(18) 0.015(2) 0.008(2)
C20 0.0329(17) 0.0336(17) 0.0288(16) 0.0032(12) 0.0013(13) -0.0064(13)
C21 0.071(3) 0.062(3) 0.042(2) 0.0108(19) 0.026(2) 0.009(2)
O1 0.0449(14) 0.0310(12) 0.0219(11) 0.0024(8) 0.0033(10) 0.0061(10)
O2 0.0637(18) 0.0289(12) 0.0504(16) 0.0051(11) 0.0149(13) 0.0003(12)

loop_
_atom_type_symbol
_atom_type_description
_atom_type_scat_dispersion_real
_atom_type_scat_dispersion_imag
_atom_type_scat_source
C C 0.0033 0.0016 'International Tables Vol C Tables 4.2.6.8 and 6.1.1.4'
H H 0.0000 0.0000 'International Tables Vol C Tables 4.2.6.8 and 6.1.1.4'
O O 0.0106 0.0060 'International Tables Vol C Tables 4.2.6.8 and 6.1.1.4'
As As 0.0499 2.0058 'International Tables Vol C Tables 4.2.6.8 and 6.1.1.4'
Au Au -2.0133 8.8022 'International Tables Vol C Tables 4.2.6.8 and 6.1.1.4'

loop_
_geom_angle_atom_site_label_1
_geom_angle_atom_site_label_2
_geom_angle_atom_site_label_3
_geom_angle
_geom_angle_site_symmetry_1
_geom_angle_site_symmetry_3
_geom_angle_publ_flag
As1 Au1 Au1 84.405(10) . 2_655 ?
C1 As1 Au1 100.39(9) . . ?
C1 As1 C8 106.42(14) . . ?
C1 As1 C14 106.26(14) . . ?
C1 C6 Au1 123.8(2) . 2_655 ?
C1 C6 C5 118.0(3) . . ?
C2 C1 As1 124.5(3) . . ?
C3 C2 C1 119.6(3) . . ?
C3 C4 C5 118.7(3) . . ?
C3 C4 C7 121.0(3) . . ?
C4 C3 C2 121.2(3) . . ?
C5 C4 C7 120.3(3) . . ?
C5 C6 Au1 118.2(2) . 2_655 ?
C6 Au1 As1 173.13(8) 2_655 . ?
C6 Au1 Au1 91.12(8) 2_655 2_655 ?
C6 Au1 O1 90.69(11) 2_655 . ?
C6 C1 As1 114.7(2) . . ?
C6 C1 C2 120.7(3) . . ?
C6 C5 C4 121.7(3) . . ?
C8 As1 Au1 116.19(10) . . ?
C8 C9 C10 119.5(3) . . ?
C8 C13 C12 119.5(3) . . ?
C9 C8 As1 121.1(3) . . ?
C10 C11 C12 119.8(4) . . ?
C11 C10 C9 120.4(4) . . ?
C11 C12 C13 120.7(4) . . ?
C13 C8 As1 118.8(3) . . ?
C13 C8 C9 120.0(3) . . ?
C14 As1 Au1 119.87(11) . . ?
C14 As1 C8 106.33(14) . . ?
C14 C15 C16 118.8(5) . . ?
C14 C19 C18 120.2(5) . . ?
C15 C14 As1 120.0(3) . . ?
C17 C16 C15 120.7(5) . . ?
C17 C18 C19 120.2(6) . . ?
C18 C17 C16 120.2(5) . . ?
C19 C14 As1 120.0(3) . . ?
C19 C14 C15 119.9(4) . . ?
C20 O1 Au1 114.4(2) . . ?
O1 Au1 As1 93.36(7) . . ?
O1 Au1 Au1 175.10(7) . 2_655 ?
O1 C20 C21 114.0(3) . . ?
O2 C20 C21 120.9(3) . . ?
O2 C20 O1 125.1(3) . . ?

loop_
_geom_bond_atom_site_label_1
_geom_bond_atom_site_label_2
_geom_bond_distance
_geom_bond_site_symmetry_2
_geom_bond_publ_flag
As1 C1 1.920(3) . ?
As1 C8 1.930(3) . ?
As1 C14 1.922(3) . ?
Au1 As1 2.4399(3) . ?
Au1 Au1 2.5306(2) 2_655 ?
Au1 C6 2.059(3) 2_655 ?
Au1 O1 2.116(2) . ?
C1 C2 1.395(5) . ?
C1 C6 1.390(4) . ?
C2 C3 1.378(5) . ?
C3 C4 1.373(5) . ?
C4 C7 1.513(5) . ?
C5 C4 1.394(5) . ?
C6 Au1 2.059(3) 2_655 ?
C6 C5 1.395(4) . ?
C8 C9 1.387(5) . ?
C8 C13 1.383(5) . ?
C9 C10 1.385(5) . ?
C10 C11 1.371(5) . ?
C11 C12 1.377(6) . ?
C13 C12 1.379(6) . ?
C14 C15 1.389(6) . ?
C14 C19 1.369(6) . ?
C16 C15 1.395(7) . ?
C16 C17 1.360(10) . ?
C18 C17 1.361(10) . ?
C18 C19 1.386(6) . ?
C20 C21 1.508(5) . ?
O1 C20 1.294(4) . ?
O2 C20 1.212(4) . ?
